data_7246178
loop_
_publ_author_name
'Bano, Kulsum'
'Sharma, Jyoti'
'Jain, Archana'
'Tsurugi, Hayato'
'Panda, Tarun K.'

_publ_section_title
;
 A binuclear aluminium complex as a single competent catalyst for
 efficient synthesis of urea, biuret, isourea, isothiourea,
 phosphorylguanidine, and quinazolinones
;
_journal_issue 5
_journal_name_full 'RSC Advances'
_journal_page_first 3020
_journal_page_last 3032
_journal_paper_doi 10.1039/D2RA07714K
_journal_volume 13
_journal_year 2023
_chemical_formula_moiety 'C20 H28 Al N2 O P Se'
_chemical_formula_sum 'C20 H28 Al N2 O P Se'
_chemical_formula_weight 449.35
_space_group_crystal_system monoclinic
_space_group_IT_number 14
_space_group_name_Hall '-P 2yn'
_space_group_name_H-M_alt 'P 1 21/n 1'
_atom_sites_solution_hydrogens geom
_audit_creation_method SHELXL-2014/7
_audit_update_record
;
2022-02-13 deposited with the CCDC.	2022-12-22 downloaded from the CCDC.
;
_cell_angle_alpha 90
_cell_angle_beta 91.245(3)
_cell_angle_gamma 90
_cell_formula_units_Z 4
_cell_length_a 7.6068(2)
_cell_length_b 19.9624(7)
_cell_length_c 14.6284(5)
_cell_measurement_reflns_used 4332
_cell_measurement_temperature 293(2)
_cell_measurement_theta_max 68.9790
_cell_measurement_theta_min 3.7520
_cell_volume 2220.80(12)
_computing_cell_refinement
'CrysAlisPro, Agilent Technologies,Version 1.171.35.19 (release 27-10-2011CrysAlis171 .NET)(compiled Oct 27'
_computing_data_collection
'CrysAlisPro, Agilent Technologies,Version 1.171.35.19 (release 27-10-2011CrysAlis171 .NET)(compiled Oct 27'
_computing_data_reduction
'CrysAlisPro, Agilent Technologies,Version 1.171.35.19 (release 27-10-2011CrysAlis171 .NET)(compiled Oct 27'
_computing_molecular_graphics 'ORTEP III & Olex 2.1'
_computing_publication_material WinGX
_computing_structure_refinement 'SHELXL-2014/7 (Sheldrick, 2014)'
_computing_structure_solution 'SHELXL-2014/7 (Sheldrick, 2014)'
_diffrn_ambient_temperature 293(2)
_diffrn_measured_fraction_theta_full 0.999
_diffrn_measured_fraction_theta_max 0.992
_diffrn_measurement_device_type 'SuperNova, Dual, Cu at home/near, Eos'
_diffrn_radiation_type CuK\a
_diffrn_radiation_wavelength 1.54184
_diffrn_reflns_av_R_equivalents 0.0344
_diffrn_reflns_av_unetI/netI 0.0357
_diffrn_reflns_Laue_measured_fraction_full 0.999
_diffrn_reflns_Laue_measured_fraction_max 0.992
_diffrn_reflns_limit_h_max 8
_diffrn_reflns_limit_h_min -9
_diffrn_reflns_limit_k_max 24
_diffrn_reflns_limit_k_min -23
_diffrn_reflns_limit_l_max 17
_diffrn_reflns_limit_l_min -16
_diffrn_reflns_number 11354
_diffrn_reflns_point_group_measured_fraction_full 0.999
_diffrn_reflns_point_group_measured_fraction_max 0.992
_diffrn_reflns_theta_full 67.684
_diffrn_reflns_theta_max 69.904
_diffrn_reflns_theta_min 3.747
_diffrn_source 'micro-focus sealed X-ray tube'
_exptl_absorpt_coefficient_mu 3.434
_exptl_absorpt_correction_T_max 1.00000
_exptl_absorpt_correction_T_min 0.50197
_exptl_absorpt_correction_type multi-scan
_exptl_crystal_colour ;colorless'
_exptl_crystal_density_diffrn 1.344
_exptl_crystal_description block
_exptl_crystal_F_000 928
_exptl_crystal_size_max 0.31
_exptl_crystal_size_mid 0.28
_exptl_crystal_size_min 0.21
_refine_diff_density_max 0.442
_refine_diff_density_min -0.278
_refine_diff_density_rms 0.052
_refine_ls_extinction_method none
_refine_ls_goodness_of_fit_ref 1.008
_refine_ls_hydrogen_treatment constr
_refine_ls_matrix_type full
_refine_ls_number_parameters 237
_refine_ls_number_reflns 4169
_refine_ls_number_restraints 0
_refine_ls_restrained_S_all 1.008
_refine_ls_R_factor_all 0.0530
_refine_ls_R_factor_gt 0.0373
_refine_ls_shift/su_max 0.001
_refine_ls_shift/su_mean 0.000
_refine_ls_structure_factor_coef Fsqd
_refine_ls_weighting_details 'w=1/[\s^2^(Fo^2^)+(0.0430P)^2^+1.3141P] where P=(Fo^2^+2Fc^2^)/3'
_refine_ls_weighting_scheme calc
_refine_ls_wR_factor_gt 0.0930
_refine_ls_wR_factor_ref 0.1000
_reflns_Friedel_coverage 0.000
_reflns_number_gt 3321
_reflns_number_total 4169
_reflns_threshold_expression 'I > 2\s(I)'
_cod_data_source_file d2ra07714k2.cif
_cod_data_source_block 9399
_cod_original_sg_symbol_H-M 'P 21/n'
_cod_database_code 7246178
_shelx_shelxl_version_number 2014/7
_shelx_space_group_comment
;
The symmetry employed for this shelxl refinement is uniquely defined
by the following loop, which should always be used as a source of
symmetry information in preference to the above space-group names.
They are only intended as comments.
;

loop_
_space_group_symop_operation_xyz
'x, y, z'
'-x+1/2, y+1/2, -z+1/2'
'-x, -y, -z'
'x-1/2, -y-1/2, z-1/2'

loop_
_atom_site_label
_atom_site_type_symbol
_atom_site_fract_x
_atom_site_fract_y
_atom_site_fract_z
_atom_site_U_iso_or_equiv
_atom_site_adp_type
_atom_site_occupancy
_atom_site_site_symmetry_order
_atom_site_calc_flag
_atom_site_refinement_flags_posn
_atom_site_refinement_flags_adp
_atom_site_refinement_flags_occupancy
_atom_site_disorder_assembly
_atom_site_disorder_group
P1 P 0.54469(9) 0.24532(4) 0.66115(5) 0.04185(18) Uani 1 1 d . . . . .
Al1 Al 0.60449(11) 0.38797(4) 0.75784(6) 0.0451(2) Uani 1 1 d . . . . .
C15 C 0.4218(4) 0.18777(14) 0.7317(2) 0.0476(7) Uani 1 1 d . . . . .
C18 C 0.2255(7) 0.1043(2) 0.8403(3) 0.0957(14) Uani 1 1 d . . . . .
H18 H 0.1597 0.0759 0.8766 0.115 Uiso 1 1 calc R U . . .
C9 C 0.3813(4) 0.29685(14) 0.6028(2) 0.0455(7) Uani 1 1 d . . . . .
O1 O 0.7258(3) 0.46386(12) 1.01881(16) 0.0705(7) Uani 1 1 d . . . . .
N1 N 0.6486(3) 0.29763(11) 0.72936(16) 0.0422(5) Uani 1 1 d . . . . .
N2 N 0.7829(3) 0.37765(11) 0.86325(16) 0.0428(5) Uani 1 1 d . . . . .
C16 C 0.3402(5) 0.21181(17) 0.8091(2) 0.0632(9) Uani 1 1 d . . . . .
H16 H 0.3538 0.2566 0.8255 0.076 Uiso 1 1 calc R U . . .
C4 C 0.9009(4) 0.32545(16) 0.8242(2) 0.0541(8) Uani 1 1 d . . . . .
H4A H 0.9801 0.3087 0.8718 0.065 Uiso 1 1 calc R U . . .
H4B H 0.9712 0.3452 0.7767 0.065 Uiso 1 1 calc R U . . .
C3 C 0.7941(4) 0.26833(15) 0.7849(2) 0.0533(8) Uani 1 1 d . . . . .
H3A H 0.8670 0.2402 0.7471 0.064 Uiso 1 1 calc R U . . .
H3B H 0.7477 0.2411 0.8336 0.064 Uiso 1 1 calc R U . . .
C7 C 0.8904(4) 0.43828(16) 0.8850(2) 0.0569(8) Uani 1 1 d . . . . .
H7A H 0.9331 0.4576 0.8288 0.068 Uiso 1 1 calc R U . . .
H7B H 0.9915 0.4256 0.9227 0.068 Uiso 1 1 calc R U . . .
C11 C 0.0829(5) 0.3258(2) 0.5613(3) 0.0760(11) Uani 1 1 d . . . . .
H11 H -0.0370 0.3172 0.5646 0.091 Uiso 1 1 calc R U . . .
C2 C 0.7046(6) 0.45663(18) 0.6783(3) 0.0819(12) Uani 1 1 d . . . . .
H2A H 0.8217 0.4439 0.6624 0.123 Uiso 1 1 calc R U . . .
H2B H 0.7080 0.4988 0.7100 0.123 Uiso 1 1 calc R U . . .
H2C H 0.6330 0.4608 0.6238 0.123 Uiso 1 1 calc R U . . .
C13 C 0.3191(5) 0.3902(2) 0.5040(3) 0.0784(11) Uani 1 1 d . . . . .
H13 H 0.3589 0.4258 0.4691 0.094 Uiso 1 1 calc R U . . .
C10 C 0.2013(4) 0.28513(17) 0.6082(2) 0.0574(8) Uani 1 1 d . . . . .
H10 H 0.1605 0.2499 0.6435 0.069 Uiso 1 1 calc R U . . .
C20 C 0.4042(6) 0.12090(18) 0.7102(3) 0.0782(11) Uani 1 1 d . . . . .
H20 H 0.4573 0.1036 0.6586 0.094 Uiso 1 1 calc R U . . .
C17 C 0.2401(6) 0.1706(2) 0.8617(3) 0.0793(11) Uani 1 1 d . . . . .
H17 H 0.1823 0.1878 0.9120 0.095 Uiso 1 1 calc R U . . .
C6 C 0.6161(5) 0.40735(17) 1.0026(2) 0.0639(9) Uani 1 1 d . . . . .
H6A H 0.5123 0.4213 0.9678 0.077 Uiso 1 1 calc R U . . .
H6B H 0.5780 0.3896 1.0606 0.077 Uiso 1 1 calc R U . . .
C8 C 0.7834(5) 0.48924(17) 0.9345(2) 0.0658(9) Uani 1 1 d . . . . .
H8A H 0.8536 0.5291 0.9453 0.079 Uiso 1 1 calc R U . . .
H8B H 0.6822 0.5017 0.8967 0.079 Uiso 1 1 calc R U . . .
C12 C 0.1397(5) 0.3780(2) 0.5103(3) 0.0871(13) Uani 1 1 d . . . . .
H12 H 0.0591 0.4054 0.4797 0.105 Uiso 1 1 calc R U . . .
C14 C 0.4378(4) 0.34938(17) 0.5498(2) 0.0588(8) Uani 1 1 d . . . . .
H14 H 0.5576 0.3574 0.5448 0.071 Uiso 1 1 calc R U . . .
C5 C 0.7092(4) 0.35298(15) 0.9508(2) 0.0516(7) Uani 1 1 d . . . . .
H5A H 0.8039 0.3351 0.9890 0.062 Uiso 1 1 calc R U . . .
H5B H 0.6272 0.3169 0.9377 0.062 Uiso 1 1 calc R U . . .
C19 C 0.3074(8) 0.0799(2) 0.7655(4) 0.1098(18) Uani 1 1 d . . . . .
H19 H 0.2979 0.0346 0.7516 0.132 Uiso 1 1 calc R U . . .
Se1 Se 0.70185(4) 0.19258(2) 0.56697(2) 0.05697(13) Uani 1 1 d . . . . .
C1 C 0.3649(4) 0.40556(17) 0.7991(3) 0.0679(10) Uani 1 1 d . . . . .
H1A H 0.2849 0.4051 0.7474 0.102 Uiso 1 1 calc R U . . .
H1B H 0.3612 0.4486 0.8283 0.102 Uiso 1 1 calc R U . . .
H1C H 0.3316 0.3716 0.8418 0.102 Uiso 1 1 calc R U . . .

loop_
_atom_site_aniso_label
_atom_site_aniso_U_11
_atom_site_aniso_U_22
_atom_site_aniso_U_33
_atom_site_aniso_U_23
_atom_site_aniso_U_13
_atom_site_aniso_U_12
P1 0.0418(4) 0.0431(4) 0.0408(4) -0.0082(3) 0.0028(3) -0.0005(3)
Al1 0.0485(4) 0.0386(4) 0.0477(5) -0.0018(4) -0.0060(4) 0.0013(3)
C15 0.0506(16) 0.0454(16) 0.0466(16) -0.0061(13) 0.0008(13) -0.0049(12)
C18 0.113(4) 0.080(3) 0.095(3) 0.005(3) 0.035(3) -0.033(3)
C9 0.0438(14) 0.0525(17) 0.0403(16) -0.0102(13) 0.0007(12) 0.0008(12)
O1 0.0961(18) 0.0654(15) 0.0498(14) -0.0151(12) -0.0025(12) 0.0054(13)
N1 0.0419(12) 0.0404(12) 0.0441(13) -0.0062(10) -0.0029(10) 0.0021(9)
N2 0.0418(11) 0.0422(13) 0.0444(13) -0.0049(10) -0.0025(10) -0.0026(9)
C16 0.077(2) 0.0561(19) 0.057(2) -0.0076(16) 0.0178(17) -0.0087(16)
C4 0.0410(15) 0.0627(19) 0.0582(19) -0.0130(15) -0.0058(13) 0.0067(13)
C3 0.0503(16) 0.0495(17) 0.060(2) -0.0097(15) -0.0083(14) 0.0103(13)
C7 0.0572(18) 0.0573(19) 0.0558(19) -0.0059(15) -0.0061(15) -0.0173(15)
C11 0.0457(18) 0.090(3) 0.092(3) 0.000(2) -0.0114(18) 0.0048(18)
C2 0.122(3) 0.059(2) 0.064(2) 0.0131(18) -0.013(2) -0.020(2)
C13 0.080(3) 0.087(3) 0.068(2) 0.023(2) -0.002(2) 0.007(2)
C10 0.0472(16) 0.063(2) 0.062(2) -0.0058(16) 0.0002(15) -0.0019(14)
C20 0.104(3) 0.054(2) 0.077(3) -0.0199(19) 0.028(2) -0.020(2)
C17 0.096(3) 0.078(3) 0.066(2) -0.002(2) 0.034(2) -0.012(2)
C6 0.072(2) 0.071(2) 0.0496(19) -0.0036(17) 0.0095(16) 0.0054(17)
C8 0.085(2) 0.0487(18) 0.063(2) -0.0096(16) -0.0111(18) -0.0078(16)
C12 0.067(2) 0.101(3) 0.093(3) 0.015(3) -0.018(2) 0.021(2)
C14 0.0531(17) 0.074(2) 0.0495(19) 0.0039(16) 0.0039(14) 0.0003(15)
C5 0.0596(18) 0.0502(17) 0.0452(17) 0.0031(13) 0.0019(14) 0.0000(14)
C19 0.156(5) 0.058(2) 0.117(4) -0.015(3) 0.041(4) -0.041(3)
Se1 0.0551(2) 0.0604(2) 0.0558(2) -0.01594(16) 0.01109(15) 0.00468(15)
C1 0.0537(18) 0.059(2) 0.090(3) -0.0225(19) -0.0100(18) 0.0145(15)

loop_
_atom_type_symbol
_atom_type_description
_atom_type_scat_dispersion_real
_atom_type_scat_dispersion_imag
_atom_type_scat_source
Al Al 0.2130 0.2455 'International Tables Vol C Tables 4.2.6.8 and 6.1.1.4'
Se Se -0.7943 1.1372 'International Tables Vol C Tables 4.2.6.8 and 6.1.1.4'
P P 0.2955 0.4335 'International Tables Vol C Tables 4.2.6.8 and 6.1.1.4'
O O 0.0492 0.0322 'International Tables Vol C Tables 4.2.6.8 and 6.1.1.4'
N N 0.0311 0.0180 'International Tables Vol C Tables 4.2.6.8 and 6.1.1.4'
C C 0.0181 0.0091 'International Tables Vol C Tables 4.2.6.8 and 6.1.1.4'
H H 0.0000 0.0000 'International Tables Vol C Tables 4.2.6.8 and 6.1.1.4'

loop_
_geom_angle_atom_site_label_1
_geom_angle_atom_site_label_2
_geom_angle_atom_site_label_3
_geom_angle
_geom_angle_site_symmetry_1
_geom_angle_site_symmetry_3
_geom_angle_publ_flag
N1 P1 C9 104.01(12) . . ?
N1 P1 C15 107.74(13) . . ?
C9 P1 C15 105.68(14) . . ?
N1 P1 Se1 116.15(9) . . ?
C9 P1 Se1 111.47(10) . . ?
C15 P1 Se1 111.06(10) . . ?
N1 Al1 C2 117.69(15) . . ?
N1 Al1 C1 114.24(13) . . ?
C2 Al1 C1 115.58(18) . . ?
N1 Al1 N2 87.23(10) . . ?
C2 Al1 N2 104.94(14) . . ?
C1 Al1 N2 113.08(14) . . ?
C20 C15 C16 118.6(3) . . ?
C20 C15 P1 122.1(3) . . ?
C16 C15 P1 119.3(2) . . ?
C19 C18 C17 119.7(4) . . ?
C19 C18 H18 120.1 . . ?
C17 C18 H18 120.1 . . ?
C14 C9 C10 118.5(3) . . ?
C14 C9 P1 118.6(2) . . ?
C10 C9 P1 122.9(2) . . ?
C8 O1 C6 109.3(2) . . ?
C3 N1 P1 115.37(18) . . ?
C3 N1 Al1 113.09(17) . . ?
P1 N1 Al1 131.31(13) . . ?
C7 N2 C5 107.4(2) . . ?
C7 N2 C4 108.4(2) . . ?
C5 N2 C4 109.7(2) . . ?
C7 N2 Al1 115.56(18) . . ?
C5 N2 Al1 115.15(17) . . ?
C4 N2 Al1 100.17(16) . . ?
C17 C16 C15 121.0(3) . . ?
C17 C16 H16 119.5 . . ?
C15 C16 H16 119.5 . . ?
N2 C4 C3 110.5(2) . . ?
N2 C4 H4A 109.6 . . ?
C3 C4 H4A 109.6 . . ?
N2 C4 H4B 109.6 . . ?
C3 C4 H4B 109.6 . . ?
H4A C4 H4B 108.1 . . ?
N1 C3 C4 107.5(2) . . ?
N1 C3 H3A 110.2 . . ?
C4 C3 H3A 110.2 . . ?
N1 C3 H3B 110.2 . . ?
C4 C3 H3B 110.2 . . ?
H3A C3 H3B 108.5 . . ?
N2 C7 C8 110.6(3) . . ?
N2 C7 H7A 109.5 . . ?
C8 C7 H7A 109.5 . . ?
N2 C7 H7B 109.5 . . ?
C8 C7 H7B 109.5 . . ?
H7A C7 H7B 108.1 . . ?
C12 C11 C10 120.8(3) . . ?
C12 C11 H11 119.6 . . ?
C10 C11 H11 119.6 . . ?
Al1 C2 H2A 109.5 . . ?
Al1 C2 H2B 109.5 . . ?
H2A C2 H2B 109.5 . . ?
Al1 C2 H2C 109.5 . . ?
H2A C2 H2C 109.5 . . ?
H2B C2 H2C 109.5 . . ?
C14 C13 C12 119.8(4) . . ?
C14 C13 H13 120.1 . . ?
C12 C13 H13 120.1 . . ?
C11 C10 C9 120.3(3) . . ?
C11 C10 H10 119.9 . . ?
C9 C10 H10 119.9 . . ?
C19 C20 C15 119.5(4) . . ?
C19 C20 H20 120.2 . . ?
C15 C20 H20 120.2 . . ?
C18 C17 C16 119.8(4) . . ?
C18 C17 H17 120.1 . . ?
C16 C17 H17 120.1 . . ?
O1 C6 C5 112.0(3) . . ?
O1 C6 H6A 109.2 . . ?
C5 C6 H6A 109.2 . . ?
O1 C6 H6B 109.2 . . ?
C5 C6 H6B 109.2 . . ?
H6A C6 H6B 107.9 . . ?
O1 C8 C7 111.1(3) . . ?
O1 C8 H8A 109.4 . . ?
C7 C8 H8A 109.4 . . ?
O1 C8 H8B 109.4 . . ?
C7 C8 H8B 109.4 . . ?
H8A C8 H8B 108.0 . . ?
C11 C12 C13 119.7(4) . . ?
C11 C12 H12 120.2 . . ?
C13 C12 H12 120.2 . . ?
C13 C14 C9 121.0(3) . . ?
C13 C14 H14 119.5 . . ?
C9 C14 H14 119.5 . . ?
N2 C5 C6 112.5(3) . . ?
N2 C5 H5A 109.1 . . ?
C6 C5 H5A 109.1 . . ?
N2 C5 H5B 109.1 . . ?
C6 C5 H5B 109.1 . . ?
H5A C5 H5B 107.8 . . ?
C18 C19 C20 121.3(4) . . ?
C18 C19 H19 119.3 . . ?
C20 C19 H19 119.3 . . ?
Al1 C1 H1A 109.5 . . ?
Al1 C1 H1B 109.5 . . ?
H1A C1 H1B 109.5 . . ?
Al1 C1 H1C 109.5 . . ?
H1A C1 H1C 109.5 . . ?
H1B C1 H1C 109.5 . . ?

loop_
_geom_bond_atom_site_label_1
_geom_bond_atom_site_label_2
_geom_bond_distance
_geom_bond_site_symmetry_2
_geom_bond_publ_flag
P1 N1 1.636(2) . ?
P1 C9 1.812(3) . ?
P1 C15 1.817(3) . ?
P1 Se1 2.1230(8) . ?
Al1 N1 1.883(2) . ?
Al1 C2 1.962(4) . ?
Al1 C1 1.964(3) . ?
Al1 N2 2.043(2) . ?
C15 C20 1.378(4) . ?
C15 C16 1.388(4) . ?
C18 C19 1.361(6) . ?
C18 C17 1.364(6) . ?
C18 H18 0.9300 . ?
C9 C14 1.378(4) . ?
C9 C10 1.393(4) . ?
O1 C8 1.412(4) . ?
O1 C6 1.420(4) . ?
N1 C3 1.479(3) . ?
N2 C7 1.491(3) . ?
N2 C5 1.493(4) . ?
N2 C4 1.496(4) . ?
C16 C17 1.369(5) . ?
C16 H16 0.9300 . ?
C4 C3 1.507(4) . ?
C4 H4A 0.9700 . ?
C4 H4B 0.9700 . ?
C3 H3A 0.9700 . ?
C3 H3B 0.9700 . ?
C7 C8 1.499(5) . ?
C7 H7A 0.9700 . ?
C7 H7B 0.9700 . ?
C11 C12 1.358(6) . ?
C11 C10 1.383(5) . ?
C11 H11 0.9300 . ?
C2 H2A 0.9600 . ?
C2 H2B 0.9600 . ?
C2 H2C 0.9600 . ?
C13 C14 1.379(5) . ?
C13 C12 1.392(6) . ?
C13 H13 0.9300 . ?
C10 H10 0.9300 . ?
C20 C19 1.376(5) . ?
C20 H20 0.9300 . ?
C17 H17 0.9300 . ?
C6 C5 1.509(4) . ?
C6 H6A 0.9700 . ?
C6 H6B 0.9700 . ?
C8 H8A 0.9700 . ?
C8 H8B 0.9700 . ?
C12 H12 0.9300 . ?
C14 H14 0.9300 . ?
C5 H5A 0.9700 . ?
C5 H5B 0.9700 . ?
C19 H19 0.9300 . ?
C1 H1A 0.9600 . ?
C1 H1B 0.9600 . ?
C1 H1C 0.9600 . ?

loop_
_geom_hbond_atom_site_label_D
_geom_hbond_atom_site_label_H
_geom_hbond_atom_site_label_A
_geom_hbond_distance_DH
_geom_hbond_distance_HA
_geom_hbond_distance_DA
_geom_hbond_angle_DHA
_geom_hbond_site_symmetry_A
C3 H3A Se1 0.97 3.05 3.584(3) 116.3 .
C20 H20 Se1 0.93 2.92 3.431(4) 116.1 .
